data_7131885
loop_
_publ_author_name
'Ayson, Patricia Rose H.'
'Brown, Seth N.'

_publ_section_title
;
 Slip to &#x3c0; Ru: structural distortions due to metal-iminoxolene
 &#x3c0; bonding.
;
_journal_issue 63
_journal_name_full 'Chemical communications (Cambridge, England)'
_journal_page_first 9618
_journal_page_last 9621
_journal_paper_doi 10.1039/d3cc02943c
_journal_volume 59
_journal_year 2023
_chemical_formula_moiety 'C70 H89 N2 O2 Os P, 2 (C H2 Cl2)'
_chemical_formula_sum 'C72 H93 Cl4 N2 O2 Os P'
_chemical_formula_weight 1381.45
_chemical_name_common '(Diso)2OsPPh3 . 2 CH2Cl2'
_chemical_name_systematic
;
Bis(N-(2,6-diisopropylphenyl)-4,6-di-tert-butyl-1,2-benzoiminoxolene)-
(triphenylphosphine)osmium dichloromethane solvate
;
_space_group_crystal_system triclinic
_space_group_IT_number 2
_space_group_name_Hall '-P 1'
_space_group_name_H-M_alt 'P -1'
_atom_sites_solution_hydrogens mixed
_atom_sites_solution_primary isomor
_atom_sites_solution_secondary isomor
_audit_creation_method SHELXL-2013
_audit_update_record
;
2023-06-15 deposited with the CCDC.	2023-07-13 downloaded from the CCDC.
;
_cell_angle_alpha 101.7330(16)
_cell_angle_beta 101.0916(16)
_cell_angle_gamma 107.4927(16)
_cell_formula_units_Z 2
_cell_length_a 11.6271(13)
_cell_length_b 15.7458(18)
_cell_length_c 20.984(2)
_cell_measurement_reflns_used 9728
_cell_measurement_temperature 120(2)
_cell_measurement_theta_max 56.516
_cell_measurement_theta_min 4.726
_cell_volume 3452.8(6)
_computing_cell_refinement 'Bruker SAINT (Bruker, 2015)'
_computing_data_collection 'Bruker APEX-3 (Bruker, 2015)'
_computing_data_reduction 'Bruker SAINT (Bruker, 2015)'
_computing_molecular_graphics 'Bruker XP'
_computing_publication_material 'CIFTAB (Sheldrick, 2008)'
_computing_structure_refinement 'SHELXL-2018/3 (Sheldrick, 2018)'
_computing_structure_solution 'SHELXT-2012/2 (Sheldrick, 2012)'
_diffrn_ambient_temperature 120(2)
_diffrn_detector_area_resol_mean 8.33
_diffrn_measured_fraction_theta_full 1.000
_diffrn_measured_fraction_theta_max 0.996
_diffrn_measurement_device_type 'Bruker APEX-II'
_diffrn_measurement_method 'combination of \w and \f-scans'
_diffrn_radiation_type MoK\a
_diffrn_radiation_wavelength 0.71073
_diffrn_reflns_av_R_equivalents 0.0227
_diffrn_reflns_av_unetI/netI 0.0250
_diffrn_reflns_Laue_measured_fraction_full 1.000
_diffrn_reflns_Laue_measured_fraction_max 0.996
_diffrn_reflns_limit_h_max 15
_diffrn_reflns_limit_h_min -15
_diffrn_reflns_limit_k_max 20
_diffrn_reflns_limit_k_min -20
_diffrn_reflns_limit_l_max 27
_diffrn_reflns_limit_l_min -27
_diffrn_reflns_number 53324
_diffrn_reflns_point_group_measured_fraction_full 1.000
_diffrn_reflns_point_group_measured_fraction_max 0.996
_diffrn_reflns_theta_full 25.242
_diffrn_reflns_theta_max 28.273
_diffrn_reflns_theta_min 1.412
_diffrn_source 'fine-focus sealed tube'
_exptl_absorpt_coefficient_mu 2.069
_exptl_absorpt_correction_T_max 0.8530
_exptl_absorpt_correction_T_min 0.6530
_exptl_absorpt_correction_type numerical
_exptl_absorpt_process_details
;
Krause, L., Herbst-Irmer, R., Sheldrick G.M. & Stalke D.,
 J. Appl. Cryst. 48 (2015) 3-10.
;
_exptl_crystal_colour green
_exptl_crystal_density_diffrn 1.329
_exptl_crystal_density_method 'not measured'
_exptl_crystal_description block
_exptl_crystal_F_000 1428
_exptl_crystal_recrystallization_method
;
Crystals were formed by liquid diffusion of acetonitrile into
a solution of the compound dissolved in dichloromethane.
;
_exptl_crystal_size_max 0.362
_exptl_crystal_size_mid 0.237
_exptl_crystal_size_min 0.110
_refine_diff_density_max 1.335
_refine_diff_density_min -1.504
_refine_diff_density_rms 0.085
_refine_ls_extinction_method none
_refine_ls_goodness_of_fit_ref 1.059
_refine_ls_hydrogen_treatment mixed
_refine_ls_matrix_type full
_refine_ls_number_parameters 1042
_refine_ls_number_reflns 17058
_refine_ls_number_restraints 0
_refine_ls_restrained_S_all 1.059
_refine_ls_R_factor_all 0.0273
_refine_ls_R_factor_gt 0.0239
_refine_ls_shift/su_max 0.005
_refine_ls_shift/su_mean 0.000
_refine_ls_structure_factor_coef Fsqd
_refine_ls_weighting_details 'w=1/[\s^2^(Fo^2^)+(0.0333P)^2^+3.1684P] where P=(Fo^2^+2Fc^2^)/3'
_refine_ls_weighting_scheme calc
_refine_ls_wR_factor_gt 0.0613
_refine_ls_wR_factor_ref 0.0626
_reflns_Friedel_coverage 0.000
_reflns_number_gt 15759
_reflns_number_total 17058
_reflns_threshold_expression 'I > 2\s(I)'
_cod_data_source_file d3cc02943c2.cif
_cod_data_source_block ospph3
_cod_depositor_comments 'Adding full bibliography for 7131884--7131891.cif.'
_cod_original_cell_volume 3452.8(7)
_cod_database_code 7131885
_shelx_space_group_comment
;
The symmetry employed for this shelxl refinement is uniquely defined
by the following loop, which should always be used as a source of
symmetry information in preference to the above space-group names.
They are only intended as comments.
;
_shelx_estimated_absorpt_t_min 0.521
_shelx_estimated_absorpt_t_max 0.804
_smtbx_masks_void_probe_radius 1.2
_smtbx_masks_void_truncation_radius 1.2
_shelxl_version_number 2013-4

loop_
_space_group_symop_operation_xyz
'x, y, z'
'-x, -y, -z'

loop_
_atom_site_label
_atom_site_type_symbol
_atom_site_fract_x
_atom_site_fract_y
_atom_site_fract_z
_atom_site_U_iso_or_equiv
_atom_site_adp_type
_atom_site_occupancy
_atom_site_site_symmetry_order
_atom_site_calc_flag
_atom_site_refinement_flags_posn
_atom_site_refinement_flags_adp
_atom_site_refinement_flags_occupancy
_atom_site_disorder_assembly
_atom_site_disorder_group
Os Os 0.98870(2) 0.77473(2) 0.74907(2) 0.01026(3) Uani 1 1 d . . . . .
P P 0.83960(5) 0.83745(4) 0.76624(3) 0.01308(10) Uani 1 1 d . . . . .
O1 O 0.83065(14) 0.65662(10) 0.69591(7) 0.0146(3) Uani 1 1 d . . . . .
O2 O 1.16109(13) 0.86688(10) 0.80033(7) 0.0137(3) Uani 1 1 d . . . . .
N1 N 1.00008(16) 0.69052(12) 0.80339(9) 0.0122(3) Uani 1 1 d . . . . .
N2 N 1.04144(16) 0.82911(12) 0.67719(9) 0.0121(3) Uani 1 1 d . . . . .
C11 C 0.8116(2) 0.58869(15) 0.72553(11) 0.0145(4) Uani 1 1 d . . . . .
C12 C 0.90498(19) 0.60351(15) 0.78477(11) 0.0143(4) Uani 1 1 d . . . . .
C13 C 0.8980(2) 0.53764(16) 0.82109(12) 0.0195(4) Uani 1 1 d . . . . .
C14 C 0.7949(2) 0.45675(17) 0.80034(13) 0.0243(5) Uani 1 1 d . . . . .
C15 C 0.7022(2) 0.44274(17) 0.74166(13) 0.0240(5) Uani 1 1 d . . . . .
C16 C 0.7055(2) 0.50508(15) 0.70298(11) 0.0184(4) Uani 1 1 d . . . . .
C17 C 0.5956(2) 0.48460(17) 0.64113(12) 0.0222(5) Uani 1 1 d . . . . .
C171 C 0.5015(3) 0.3849(2) 0.62239(15) 0.0323(6) Uani 1 1 d . . . . .
C172 C 0.6425(2) 0.49691(19) 0.57884(13) 0.0264(5) Uani 1 1 d . . . . .
C173 C 0.5236(2) 0.54951(19) 0.65762(14) 0.0277(5) Uani 1 1 d . . . . .
C18 C 0.7796(3) 0.3878(2) 0.84326(16) 0.0390(7) Uani 1 1 d . . . . .
C181 C 0.7453(8) 0.4238(4) 0.9024(3) 0.077(2) Uani 0.720(5) 1 d . . P A 1
H18A H 0.7293 0.3773 0.9276 0.116 Uiso 0.720(5) 1 calc R U P A 1
H18B H 0.6695 0.4382 0.8889 0.116 Uiso 0.720(5) 1 calc R U P A 1
H18C H 0.8137 0.4803 0.9312 0.116 Uiso 0.720(5) 1 calc R U P A 1
C182 C 0.9084(5) 0.3708(4) 0.8625(3) 0.0572(14) Uani 0.720(5) 1 d . . P A 1
H18D H 0.9315 0.3497 0.8211 0.086 Uiso 0.720(5) 1 calc R U P A 1
H18E H 0.8990 0.3234 0.8869 0.086 Uiso 0.720(5) 1 calc R U P A 1
H18F H 0.9742 0.4287 0.8912 0.086 Uiso 0.720(5) 1 calc R U P A 1
C183 C 0.6880(5) 0.2897(3) 0.8015(3) 0.0453(12) Uani 0.720(5) 1 d . . P A 1
H18G H 0.7056 0.2737 0.7577 0.068 Uiso 0.720(5) 1 calc R U P A 1
H18H H 0.6017 0.2887 0.7943 0.068 Uiso 0.720(5) 1 calc R U P A 1
H18I H 0.6986 0.2447 0.8261 0.068 Uiso 0.720(5) 1 calc R U P A 1
C184 C 0.754(2) 0.3014(11) 0.8092(9) 0.077(2) Uani 0.280(5) 1 d . . P A 2
H18P H 0.7121 0.2596 0.8333 0.116 Uiso 0.280(5) 1 calc R U P A 2
H18Q H 0.8316 0.2917 0.8048 0.116 Uiso 0.280(5) 1 calc R U P A 2
H18R H 0.6983 0.2885 0.7641 0.116 Uiso 0.280(5) 1 calc R U P A 2
C185 C 0.6481(13) 0.3893(10) 0.8705(8) 0.0572(14) Uani 0.280(5) 1 d . . P A 2
H18M H 0.6658 0.4506 0.9010 0.086 Uiso 0.280(5) 1 calc R U P A 2
H18N H 0.6269 0.3420 0.8945 0.086 Uiso 0.280(5) 1 calc R U P A 2
H18O H 0.5776 0.3763 0.8314 0.086 Uiso 0.280(5) 1 calc R U P A 2
C186 C 0.8778(11) 0.4210(8) 0.9115(7) 0.0453(12) Uani 0.280(5) 1 d . . P A 2
H18J H 0.8754 0.4790 0.9382 0.068 Uiso 0.280(5) 1 calc R U P A 2
H18K H 0.9611 0.4316 0.9042 0.068 Uiso 0.280(5) 1 calc R U P A 2
H18L H 0.8597 0.3738 0.9358 0.068 Uiso 0.280(5) 1 calc R U P A 2
C21 C 1.22809(18) 0.90875(14) 0.76342(10) 0.0122(4) Uani 1 1 d . . . . .
C22 C 1.16577(18) 0.88821(14) 0.69487(10) 0.0128(4) Uani 1 1 d . . . . .
C23 C 1.22853(19) 0.92344(15) 0.64962(11) 0.0147(4) Uani 1 1 d . . . . .
C24 C 1.35160(19) 0.98309(15) 0.67297(11) 0.0150(4) Uani 1 1 d . . . . .
C25 C 1.4117(2) 1.00475(15) 0.74257(11) 0.0165(4) Uani 1 1 d . . . . .
C26 C 1.35548(19) 0.96868(15) 0.78869(10) 0.0146(4) Uani 1 1 d . . . . .
C27 C 1.4273(2) 0.99026(16) 0.86312(11) 0.0179(4) Uani 1 1 d . . . . .
C271 C 1.5641(2) 1.0540(2) 0.87839(13) 0.0283(6) Uani 1 1 d . . . . .
C272 C 1.3651(3) 1.0391(2) 0.90913(13) 0.0315(6) Uani 1 1 d . . . . .
C273 C 1.4276(2) 0.90009(19) 0.87998(13) 0.0270(5) Uani 1 1 d . . . . .
C28 C 1.4199(2) 1.02809(17) 0.62562(12) 0.0209(5) Uani 1 1 d . . . . .
C281 C 1.3628(3) 0.9686(3) 0.55232(14) 0.0424(8) Uani 1 1 d . . . . .
C282 C 1.4102(3) 1.1241(2) 0.6310(2) 0.0407(8) Uani 1 1 d . . . . .
C283 C 1.5589(2) 1.0403(2) 0.64454(14) 0.0257(5) Uani 1 1 d . . . . .
C31 C 1.11003(19) 0.70152(14) 0.85550(11) 0.0139(4) Uani 1 1 d . . . . .
C32 C 1.1983(2) 0.66398(16) 0.83693(11) 0.0179(4) Uani 1 1 d . . . . .
C33 C 1.2999(2) 0.67140(17) 0.88801(13) 0.0225(5) Uani 1 1 d . . . . .
C34 C 1.3136(2) 0.71275(18) 0.95506(13) 0.0228(5) Uani 1 1 d . . . . .
C35 C 1.2257(2) 0.74875(17) 0.97215(12) 0.0200(4) Uani 1 1 d . . . . .
C36 C 1.1225(2) 0.74439(15) 0.92298(11) 0.0159(4) Uani 1 1 d . . . . .
C37 C 1.0262(2) 0.78205(16) 0.94455(11) 0.0188(4) Uani 1 1 d . . . . .
C371 C 1.0854(3) 0.88299(19) 0.98717(15) 0.0303(6) Uani 1 1 d . . . . .
C372 C 0.9522(3) 0.7218(2) 0.98189(17) 0.0330(6) Uani 1 1 d . . . . .
C38 C 1.1877(2) 0.61768(17) 0.76391(12) 0.0225(5) Uani 1 1 d . . . . .
C381 C 1.2938(3) 0.6740(2) 0.73979(14) 0.0304(6) Uani 1 1 d . . . . .
C382 C 1.1856(4) 0.5181(2) 0.75453(17) 0.0390(7) Uani 1 1 d . . . . .
C41 C 0.97795(19) 0.80213(16) 0.60591(11) 0.0157(4) Uani 1 1 d . . . . .
C42 C 0.9228(2) 0.85984(17) 0.57805(11) 0.0200(5) Uani 1 1 d . . . . .
C43 C 0.8592(2) 0.8274(2) 0.50940(13) 0.0276(5) Uani 1 1 d . . . . .
C44 C 0.8507(2) 0.7435(2) 0.46981(13) 0.0331(6) Uani 1 1 d . . . . .
C45 C 0.9084(2) 0.6895(2) 0.49725(13) 0.0292(6) Uani 1 1 d . . . . .
C46 C 0.9763(2) 0.71872(17) 0.56555(11) 0.0194(4) Uani 1 1 d . . . . .
C47 C 1.0546(2) 0.66497(17) 0.59157(12) 0.0212(5) Uani 1 1 d . . . . .
C471 C 1.1563(2) 0.6685(2) 0.55456(14) 0.0277(5) Uani 1 1 d . . . . .
C472 C 0.9776(3) 0.56514(18) 0.58587(15) 0.0278(5) Uani 1 1 d . . . . .
C48 C 0.9309(2) 0.95398(19) 0.61934(13) 0.0255(5) Uani 1 1 d . . . . .
C481 C 1.0306(3) 1.0340(2) 0.6076(3) 0.0555(11) Uani 1 1 d . . . . .
C482 C 0.8092(3) 0.9733(2) 0.6045(2) 0.0391(7) Uani 1 1 d . . . . .
C51 C 0.9029(2) 0.96413(15) 0.79206(11) 0.0174(4) Uani 1 1 d . . . . .
C52 C 1.0225(2) 1.00836(17) 0.83602(13) 0.0235(5) Uani 1 1 d . . . . .
C53 C 1.0718(3) 1.10446(18) 0.86083(15) 0.0304(6) Uani 1 1 d . . . . .
C54 C 1.0038(3) 1.15699(19) 0.84027(15) 0.0317(6) Uani 1 1 d . . . . .
C55 C 0.8845(3) 1.11329(19) 0.79627(16) 0.0337(6) Uani 1 1 d . . . . .
C56 C 0.8338(2) 1.01741(18) 0.77259(14) 0.0261(5) Uani 1 1 d . . . . .
C61 C 0.77239(19) 0.81004(16) 0.83469(11) 0.0167(4) Uani 1 1 d . . . . .
C62 C 0.7858(2) 0.87853(18) 0.89255(12) 0.0222(5) Uani 1 1 d . . . . .
C63 C 0.7274(3) 0.8545(2) 0.94133(13) 0.0289(6) Uani 1 1 d . . . . .
C64 C 0.6566(2) 0.7638(2) 0.93366(14) 0.0302(6) Uani 1 1 d . . . . .
C65 C 0.6437(2) 0.6951(2) 0.87662(14) 0.0267(5) Uani 1 1 d . . . . .
C66 C 0.7008(2) 0.71816(17) 0.82704(12) 0.0209(5) Uani 1 1 d . . . . .
C71 C 0.69832(19) 0.80281(15) 0.69683(11) 0.0155(4) Uani 1 1 d . . . . .
C72 C 0.5918(2) 0.82038(16) 0.70842(12) 0.0193(4) Uani 1 1 d . . . . .
C73 C 0.4871(2) 0.79742(18) 0.65466(13) 0.0230(5) Uani 1 1 d . . . . .
C74 C 0.4866(2) 0.75590(18) 0.58958(13) 0.0250(5) Uani 1 1 d . . . . .
C75 C 0.5905(2) 0.73612(18) 0.57812(12) 0.0225(5) Uani 1 1 d . . . . .
C76 C 0.6961(2) 0.75926(16) 0.63186(11) 0.0177(4) Uani 1 1 d . . . . .
C1 C 1.1126(4) 0.6653(3) 0.3510(2) 0.0649(11) Uani 1 1 d . . . . .
H1A H 1.1244 0.6197 0.3151 0.078 Uiso 1 1 calc R U . . .
H1B H 1.0608 0.6308 0.3762 0.078 Uiso 1 1 calc R U . . .
Cl1 Cl 1.26327(17) 0.74060(11) 0.40791(8) 0.1025(5) Uani 1 1 d . . . . .
Cl2 Cl 1.0366(2) 0.73018(13) 0.31473(12) 0.1357(7) Uani 1 1 d . . . . .
H13 H 0.959(3) 0.5485(19) 0.8591(15) 0.022(7) Uiso 1 1 d . . . . .
H15 H 0.631(3) 0.3858(19) 0.7280(14) 0.021(7) Uiso 1 1 d . . . . .
H17A H 0.434(3) 0.376(2) 0.5809(17) 0.040(9) Uiso 1 1 d . . . . .
H17B H 0.460(3) 0.372(2) 0.6578(17) 0.036(8) Uiso 1 1 d . . . . .
H17C H 0.543(3) 0.339(2) 0.6114(16) 0.033(8) Uiso 1 1 d . . . . .
H17D H 0.568(3) 0.483(2) 0.5377(16) 0.033(8) Uiso 1 1 d . . . . .
H17E H 0.687(3) 0.456(2) 0.5683(16) 0.036(9) Uiso 1 1 d . . . . .
H17F H 0.696(3) 0.556(2) 0.5841(14) 0.020(7) Uiso 1 1 d . . . . .
H17G H 0.485(3) 0.540(2) 0.6962(16) 0.036(8) Uiso 1 1 d . . . . .
H17H H 0.574(3) 0.615(2) 0.6676(14) 0.019(7) Uiso 1 1 d . . . . .
H17I H 0.452(3) 0.535(2) 0.6171(16) 0.034(8) Uiso 1 1 d . . . . .
H23 H 1.185(2) 0.9043(18) 0.6021(13) 0.015(6) Uiso 1 1 d . . . . .
H25 H 1.493(3) 1.0439(19) 0.7577(13) 0.017(6) Uiso 1 1 d . . . . .
H27A H 1.606(3) 1.067(2) 0.9259(17) 0.033(8) Uiso 1 1 d . . . . .
H27B H 1.610(3) 1.024(2) 0.8501(17) 0.040(9) Uiso 1 1 d . . . . .
H27C H 1.567(3) 1.115(2) 0.8695(17) 0.040(9) Uiso 1 1 d . . . . .
H27D H 1.371(3) 1.102(3) 0.9002(18) 0.049(10) Uiso 1 1 d . . . . .
H27E H 1.280(3) 1.001(2) 0.9029(15) 0.031(8) Uiso 1 1 d . . . . .
H27F H 1.407(3) 1.054(2) 0.9538(17) 0.036(9) Uiso 1 1 d . . . . .
H27G H 1.343(3) 0.857(2) 0.8718(15) 0.028(8) Uiso 1 1 d . . . . .
H27H H 1.474(3) 0.916(2) 0.9267(17) 0.035(8) Uiso 1 1 d . . . . .
H27I H 1.468(3) 0.867(2) 0.8505(17) 0.041(9) Uiso 1 1 d . . . . .
H28A H 1.376(4) 0.906(3) 0.551(2) 0.063(12) Uiso 1 1 d . . . . .
H28B H 1.410(4) 0.999(3) 0.5216(19) 0.056(11) Uiso 1 1 d . . . . .
H28C H 1.280(4) 0.963(3) 0.5350(18) 0.048(10) Uiso 1 1 d . . . . .
H28D H 1.449(4) 1.168(3) 0.677(2) 0.065(13) Uiso 1 1 d . . . . .
H28E H 1.326(3) 1.122(2) 0.6206(17) 0.044(9) Uiso 1 1 d . . . . .
H28F H 1.447(4) 1.152(3) 0.602(2) 0.055(11) Uiso 1 1 d . . . . .
H28G H 1.575(3) 0.983(2) 0.6455(16) 0.035(8) Uiso 1 1 d . . . . .
H28H H 1.601(3) 1.081(2) 0.6879(15) 0.025(7) Uiso 1 1 d . . . . .
H28I H 1.597(3) 1.066(2) 0.6120(16) 0.032(8) Uiso 1 1 d . . . . .
H33 H 1.359(3) 0.648(2) 0.8767(16) 0.035(8) Uiso 1 1 d . . . . .
H34 H 1.379(3) 0.7192(19) 0.9880(14) 0.023(7) Uiso 1 1 d . . . . .
H35 H 1.236(3) 0.777(2) 1.0187(15) 0.023(7) Uiso 1 1 d . . . . .
H37 H 0.968(3) 0.7782(19) 0.9046(14) 0.022(7) Uiso 1 1 d . . . . .
H37A H 1.020(3) 0.909(2) 0.9962(16) 0.037(9) Uiso 1 1 d . . . . .
H37B H 1.145(3) 0.893(3) 1.0318(19) 0.050(10) Uiso 1 1 d . . . . .
H37C H 1.127(4) 0.922(3) 0.964(2) 0.058(11) Uiso 1 1 d . . . . .
H37D H 1.001(3) 0.721(2) 1.0184(17) 0.035(9) Uiso 1 1 d . . . . .
H37E H 0.892(3) 0.747(2) 0.9992(16) 0.034(8) Uiso 1 1 d . . . . .
H37F H 0.918(4) 0.658(3) 0.956(2) 0.056(11) Uiso 1 1 d . . . . .
H38 H 1.109(3) 0.614(2) 0.7357(14) 0.024(7) Uiso 1 1 d . . . . .
H38A H 1.291(3) 0.732(2) 0.7415(17) 0.039(9) Uiso 1 1 d . . . . .
H38B H 1.287(3) 0.641(2) 0.6922(16) 0.035(8) Uiso 1 1 d . . . . .
H38C H 1.372(3) 0.678(2) 0.7660(18) 0.043(9) Uiso 1 1 d . . . . .
H38D H 1.266(4) 0.514(3) 0.7782(19) 0.052(11) Uiso 1 1 d . . . . .
H38E H 1.179(3) 0.488(2) 0.7058(18) 0.042(9) Uiso 1 1 d . . . . .
H38F H 1.122(4) 0.484(3) 0.7683(19) 0.051(11) Uiso 1 1 d . . . . .
H43 H 0.819(3) 0.865(2) 0.4917(15) 0.027(7) Uiso 1 1 d . . . . .
H44 H 0.805(3) 0.723(2) 0.4241(17) 0.040(9) Uiso 1 1 d . . . . .
H45 H 0.905(3) 0.633(2) 0.4714(16) 0.032(8) Uiso 1 1 d . . . . .
H47 H 1.093(2) 0.6940(17) 0.6383(13) 0.011(6) Uiso 1 1 d . . . . .
H47A H 1.207(3) 0.637(2) 0.5722(15) 0.030(8) Uiso 1 1 d . . . . .
H47B H 1.119(3) 0.636(2) 0.5067(16) 0.027(7) Uiso 1 1 d . . . . .
H47C H 1.204(3) 0.731(2) 0.5588(15) 0.026(7) Uiso 1 1 d . . . . .
H47D H 1.034(3) 0.533(2) 0.6029(15) 0.031(8) Uiso 1 1 d . . . . .
H47E H 0.928(3) 0.532(2) 0.5408(18) 0.039(9) Uiso 1 1 d . . . . .
H47F H 0.919(3) 0.563(2) 0.6139(15) 0.029(8) Uiso 1 1 d . . . . .
H48 H 0.954(3) 0.955(2) 0.6678(17) 0.037(9) Uiso 1 1 d . . . . .
H48A H 0.997(6) 1.027(4) 0.561(3) 0.13(2) Uiso 1 1 d . . . . .
H48B H 1.121(5) 1.031(4) 0.631(3) 0.099(17) Uiso 1 1 d . . . . .
H48C H 1.022(4) 1.094(3) 0.634(2) 0.081(14) Uiso 1 1 d . . . . .
H48D H 0.827(4) 1.038(3) 0.637(2) 0.064(12) Uiso 1 1 d . . . . .
H48E H 0.789(4) 0.975(3) 0.559(2) 0.055(11) Uiso 1 1 d . . . . .
H48F H 0.738(4) 0.923(3) 0.614(2) 0.074(13) Uiso 1 1 d . . . . .
H52 H 1.069(3) 0.975(2) 0.8478(17) 0.041(9) Uiso 1 1 d . . . . .
H53 H 1.152(3) 1.133(3) 0.8884(18) 0.049(10) Uiso 1 1 d . . . . .
H54 H 1.048(3) 1.216(2) 0.8511(17) 0.036(9) Uiso 1 1 d . . . . .
H55 H 0.838(3) 1.150(2) 0.7787(16) 0.034(8) Uiso 1 1 d . . . . .
H56 H 0.751(3) 0.988(2) 0.7420(16) 0.035(8) Uiso 1 1 d . . . . .
H62 H 0.831(3) 0.942(2) 0.8981(15) 0.027(8) Uiso 1 1 d . . . . .
H63 H 0.733(3) 0.900(2) 0.9780(16) 0.035(8) Uiso 1 1 d . . . . .
H64 H 0.620(3) 0.748(2) 0.9671(17) 0.041(9) Uiso 1 1 d . . . . .
H65 H 0.604(3) 0.637(2) 0.8706(14) 0.021(7) Uiso 1 1 d . . . . .
H66 H 0.692(3) 0.671(2) 0.7889(14) 0.022(7) Uiso 1 1 d . . . . .
H72 H 0.589(3) 0.847(2) 0.7522(16) 0.029(8) Uiso 1 1 d . . . . .
H73 H 0.416(3) 0.812(2) 0.6621(15) 0.027(7) Uiso 1 1 d . . . . .
H74 H 0.416(3) 0.741(2) 0.5537(16) 0.030(8) Uiso 1 1 d . . . . .
H75 H 0.593(3) 0.7101(19) 0.5346(15) 0.022(7) Uiso 1 1 d . . . . .
H76 H 0.767(3) 0.7411(19) 0.6250(14) 0.024(7) Uiso 1 1 d . . . . .

loop_
_atom_site_aniso_label
_atom_site_aniso_U_11
_atom_site_aniso_U_22
_atom_site_aniso_U_33
_atom_site_aniso_U_23
_atom_site_aniso_U_13
_atom_site_aniso_U_12
Os 0.00933(4) 0.01112(4) 0.01002(4) 0.00341(3) 0.00239(3) 0.00299(3)
P 0.0121(2) 0.0141(2) 0.0132(2) 0.0037(2) 0.00374(19) 0.0046(2)
O1 0.0137(7) 0.0124(7) 0.0134(7) 0.0032(6) 0.0005(6) 0.0011(6)
O2 0.0113(6) 0.0166(7) 0.0103(7) 0.0035(6) 0.0024(5) 0.0015(6)
N1 0.0117(8) 0.0117(8) 0.0124(8) 0.0036(6) 0.0027(6) 0.0030(7)
N2 0.0107(8) 0.0138(8) 0.0106(8) 0.0038(6) 0.0020(6) 0.0030(7)
C11 0.0160(10) 0.0129(10) 0.0135(10) 0.0021(8) 0.0039(8) 0.0047(8)
C12 0.0138(9) 0.0137(10) 0.0141(10) 0.0031(8) 0.0039(8) 0.0035(8)
C13 0.0198(11) 0.0172(11) 0.0197(11) 0.0078(9) 0.0013(9) 0.0046(9)
C14 0.0257(12) 0.0169(11) 0.0265(12) 0.0103(9) 0.0034(10) 0.0019(9)
C15 0.0219(11) 0.0160(11) 0.0263(12) 0.0051(9) 0.0022(10) -0.0011(9)
C16 0.0171(10) 0.0150(10) 0.0173(10) 0.0019(8) 0.0015(8) 0.0012(8)
C17 0.0178(10) 0.0193(11) 0.0194(11) 0.0029(9) -0.0026(9) -0.0013(9)
C171 0.0259(13) 0.0242(13) 0.0299(14) 0.0044(11) -0.0039(11) -0.0055(11)
C172 0.0251(12) 0.0262(13) 0.0179(11) 0.0027(10) -0.0004(10) 0.0016(11)
C173 0.0183(11) 0.0286(14) 0.0299(14) 0.0066(11) 0.0005(10) 0.0044(10)
C18 0.0426(16) 0.0229(13) 0.0399(16) 0.0207(12) -0.0017(13) -0.0047(12)
C181 0.158(7) 0.037(3) 0.052(3) 0.029(2) 0.061(4) 0.024(3)
C182 0.050(3) 0.042(3) 0.077(4) 0.043(3) -0.003(2) 0.007(2)
C183 0.043(2) 0.0227(19) 0.060(3) 0.0264(19) 0.003(2) -0.0051(18)
C184 0.158(7) 0.037(3) 0.052(3) 0.029(2) 0.061(4) 0.024(3)
C185 0.050(3) 0.042(3) 0.077(4) 0.043(3) -0.003(2) 0.007(2)
C186 0.043(2) 0.0227(19) 0.060(3) 0.0264(19) 0.003(2) -0.0051(18)
C21 0.0116(9) 0.0114(9) 0.0134(9) 0.0036(7) 0.0033(7) 0.0038(7)
C22 0.0112(9) 0.0126(9) 0.0131(9) 0.0029(8) 0.0026(7) 0.0028(8)
C23 0.0141(9) 0.0173(10) 0.0122(10) 0.0052(8) 0.0033(8) 0.0041(8)
C24 0.0139(9) 0.0177(10) 0.0139(10) 0.0058(8) 0.0050(8) 0.0045(8)
C25 0.0106(9) 0.0171(10) 0.0175(10) 0.0047(8) 0.0017(8) 0.0002(8)
C26 0.0127(9) 0.0160(10) 0.0123(9) 0.0032(8) 0.0012(8) 0.0030(8)
C27 0.0119(9) 0.0229(11) 0.0126(10) 0.0028(8) -0.0001(8) 0.0009(8)
C271 0.0170(11) 0.0346(15) 0.0192(12) 0.0060(11) -0.0042(9) -0.0041(10)
C272 0.0244(13) 0.0474(18) 0.0133(11) -0.0048(11) 0.0004(10) 0.0113(12)
C273 0.0215(12) 0.0310(14) 0.0217(12) 0.0118(10) -0.0043(10) 0.0035(11)
C28 0.0154(10) 0.0284(12) 0.0198(11) 0.0135(10) 0.0053(9) 0.0044(9)
C281 0.0278(14) 0.067(2) 0.0195(13) 0.0138(14) 0.0090(11) -0.0040(14)
C282 0.0366(16) 0.0418(18) 0.067(2) 0.0393(18) 0.0302(17) 0.0200(14)
C283 0.0177(11) 0.0370(15) 0.0275(13) 0.0167(12) 0.0119(10) 0.0082(10)
C31 0.0124(9) 0.0118(9) 0.0161(10) 0.0062(8) 0.0015(8) 0.0022(8)
C32 0.0164(10) 0.0176(11) 0.0194(11) 0.0062(9) 0.0048(8) 0.0052(8)
C33 0.0171(10) 0.0256(12) 0.0292(13) 0.0119(10) 0.0060(9) 0.0109(9)
C34 0.0149(10) 0.0287(13) 0.0235(12) 0.0133(10) -0.0015(9) 0.0061(9)
C35 0.0184(10) 0.0233(12) 0.0143(10) 0.0073(9) 0.0001(8) 0.0033(9)
C36 0.0153(10) 0.0156(10) 0.0150(10) 0.0064(8) 0.0018(8) 0.0032(8)
C37 0.0195(10) 0.0219(11) 0.0141(10) 0.0029(9) 0.0016(8) 0.0092(9)
C371 0.0339(14) 0.0216(13) 0.0311(14) 0.0001(11) 0.0076(12) 0.0095(11)
C372 0.0311(14) 0.0344(16) 0.0408(17) 0.0137(13) 0.0191(13) 0.0139(12)
C38 0.0218(11) 0.0261(12) 0.0218(12) 0.0046(10) 0.0063(9) 0.0127(10)
C381 0.0288(14) 0.0422(17) 0.0249(13) 0.0101(12) 0.0128(11) 0.0151(12)
C382 0.055(2) 0.0280(15) 0.0365(17) 0.0035(13) 0.0146(15) 0.0197(14)
C41 0.0101(9) 0.0223(11) 0.0117(9) 0.0049(8) 0.0023(7) 0.0018(8)
C42 0.0133(10) 0.0296(12) 0.0175(11) 0.0120(9) 0.0042(8) 0.0045(9)
C43 0.0182(11) 0.0430(16) 0.0199(12) 0.0159(11) 0.0010(9) 0.0064(11)
C44 0.0231(12) 0.0509(18) 0.0128(11) 0.0070(11) -0.0021(9) 0.0010(12)
C45 0.0232(12) 0.0364(15) 0.0154(11) -0.0025(10) 0.0018(9) 0.0014(11)
C46 0.0133(10) 0.0239(12) 0.0133(10) 0.0008(9) 0.0021(8) -0.0005(9)
C47 0.0211(11) 0.0201(11) 0.0170(11) -0.0027(9) 0.0051(9) 0.0050(9)
C471 0.0215(12) 0.0260(13) 0.0308(14) 0.0004(11) 0.0101(10) 0.0050(11)
C472 0.0295(13) 0.0215(12) 0.0293(14) 0.0006(10) 0.0131(11) 0.0055(11)
C48 0.0234(12) 0.0331(14) 0.0251(13) 0.0140(11) 0.0045(10) 0.0146(11)
C481 0.0324(17) 0.0288(17) 0.105(4) 0.0133(19) 0.025(2) 0.0100(14)
C482 0.0278(14) 0.0420(18) 0.062(2) 0.0317(17) 0.0158(14) 0.0185(13)
C51 0.0186(10) 0.0155(10) 0.0188(11) 0.0037(8) 0.0074(8) 0.0064(8)
C52 0.0205(11) 0.0192(11) 0.0286(13) 0.0031(10) 0.0043(10) 0.0078(9)
C53 0.0247(13) 0.0188(12) 0.0378(15) -0.0020(11) 0.0022(11) 0.0040(10)
C54 0.0342(14) 0.0163(12) 0.0408(16) 0.0033(11) 0.0099(12) 0.0069(11)
C55 0.0370(15) 0.0216(13) 0.0433(16) 0.0106(12) 0.0054(12) 0.0139(12)
C56 0.0250(12) 0.0215(12) 0.0301(13) 0.0074(10) 0.0026(10) 0.0088(10)
C61 0.0126(9) 0.0236(11) 0.0155(10) 0.0062(9) 0.0044(8) 0.0077(8)
C62 0.0224(11) 0.0259(13) 0.0190(11) 0.0032(9) 0.0067(9) 0.0107(10)
C63 0.0296(13) 0.0401(15) 0.0199(12) 0.0045(11) 0.0112(10) 0.0162(12)
C64 0.0261(13) 0.0492(17) 0.0246(13) 0.0178(12) 0.0154(11) 0.0160(12)
C65 0.0196(11) 0.0319(14) 0.0327(14) 0.0172(11) 0.0111(10) 0.0068(10)
C66 0.0180(10) 0.0237(12) 0.0216(11) 0.0069(10) 0.0070(9) 0.0071(9)
C71 0.0121(9) 0.0167(10) 0.0167(10) 0.0066(8) 0.0021(8) 0.0037(8)
C72 0.0159(10) 0.0200(11) 0.0219(11) 0.0062(9) 0.0057(9) 0.0054(9)
C73 0.0147(10) 0.0274(13) 0.0286(13) 0.0102(10) 0.0056(9) 0.0086(9)
C74 0.0144(10) 0.0317(13) 0.0249(12) 0.0105(10) -0.0003(9) 0.0044(10)
C75 0.0180(11) 0.0286(13) 0.0172(11) 0.0057(10) 0.0026(9) 0.0049(9)
C76 0.0150(10) 0.0202(11) 0.0185(11) 0.0072(9) 0.0055(8) 0.0051(9)
C1 0.087(3) 0.057(2) 0.062(3) 0.025(2) 0.031(2) 0.028(2)
Cl1 0.1264(13) 0.0945(10) 0.0977(10) 0.0362(8) 0.0514(10) 0.0354(9)
Cl2 0.1489(17) 0.0870(11) 0.1624(18) 0.0305(12) 0.0141(14) 0.0499(12)

loop_
_atom_type_symbol
_atom_type_description
_atom_type_scat_dispersion_real
_atom_type_scat_dispersion_imag
_atom_type_scat_source
C C 0.0033 0.0016 'International Tables Vol C Tables 4.2.6.8 and 6.1.1.4'
H H 0.0000 0.0000 'International Tables Vol C Tables 4.2.6.8 and 6.1.1.4'
N N 0.0061 0.0033 'International Tables Vol C Tables 4.2.6.8 and 6.1.1.4'
O O 0.0106 0.0060 'International Tables Vol C Tables 4.2.6.8 and 6.1.1.4'
P P 0.1023 0.0942 'International Tables Vol C Tables 4.2.6.8 and 6.1.1.4'
Os Os -1.2165 7.6030 'International Tables Vol C Tables 4.2.6.8 and 6.1.1.4'
Cl Cl 0.1484 0.1585 'International Tables Vol C Tables 4.2.6.8 and 6.1.1.4'

loop_
_geom_angle_atom_site_label_1
_geom_angle_atom_site_label_2
_geom_angle_atom_site_label_3
_geom_angle
_geom_angle_site_symmetry_1
_geom_angle_site_symmetry_3
_geom_angle_publ_flag
N1 Os N2 148.17(7) . . ?
N1 Os O2 93.01(7) . . ?
N2 Os O2 78.81(7) . . ?
N1 Os O1 77.82(7) . . ?
N2 Os O1 103.87(6) . . ?
O2 Os O1 166.69(6) . . ?
N1 Os P 111.47(5) . . ?
N2 Os P 100.16(5) . . ?
O2 Os P 110.23(5) . . ?
O1 Os P 82.34(4) . . ?
C71 P C51 106.59(10) . . ?
C71 P C61 101.19(10) . . ?
C51 P C61 103.00(10) . . ?
C71 P Os 117.79(7) . . ?
C51 P Os 112.27(7) . . ?
C61 P Os 114.42(7) . . ?
C11 O1 Os 114.49(13) . . ?
C21 O2 Os 115.83(12) . . ?
C12 N1 C31 114.62(17) . . ?
C12 N1 Os 118.81(14) . . ?
C31 N1 Os 125.59(13) . . ?
C22 N2 C41 114.74(17) . . ?
C22 N2 Os 115.17(13) . . ?
C41 N2 Os 128.80(14) . . ?
O1 C11 C12 115.69(19) . . ?
O1 C11 C16 125.42(19) . . ?
C12 C11 C16 118.9(2) . . ?
N1 C12 C13 124.91(19) . . ?
N1 C12 C11 112.98(18) . . ?
C13 C12 C11 122.1(2) . . ?
C14 C13 C12 119.7(2) . . ?
C14 C13 H13 119.5(18) . . ?
C12 C13 H13 120.8(19) . . ?
C13 C14 C15 117.9(2) . . ?
C13 C14 C18 120.4(2) . . ?
C15 C14 C18 121.6(2) . . ?
C16 C15 C14 124.8(2) . . ?
C16 C15 H15 118.6(17) . . ?
C14 C15 H15 116.7(17) . . ?
C15 C16 C11 116.7(2) . . ?
C15 C16 C17 120.4(2) . . ?
C11 C16 C17 122.8(2) . . ?
C173 C17 C172 110.3(2) . . ?
C173 C17 C16 109.1(2) . . ?
C172 C17 C16 111.0(2) . . ?
C173 C17 C171 106.9(2) . . ?
C172 C17 C171 107.3(2) . . ?
C16 C17 C171 112.2(2) . . ?
C17 C171 H17A 107.7(19) . . ?
C17 C171 H17B 113.4(19) . . ?
H17A C171 H17B 107(3) . . ?
C17 C171 H17C 110.5(18) . . ?
H17A C171 H17C 108(3) . . ?
H17B C171 H17C 110(3) . . ?
C17 C172 H17D 110.2(18) . . ?
C17 C172 H17E 111(2) . . ?
H17D C172 H17E 109(3) . . ?
C17 C172 H17F 114.0(17) . . ?
H17D C172 H17F 106(2) . . ?
H17E C172 H17F 106(3) . . ?
C17 C173 H17G 113.3(18) . . ?
C17 C173 H17H 113.1(16) . . ?
H17G C173 H17H 109(2) . . ?
C17 C173 H17I 108.4(18) . . ?
H17G C173 H17I 106(3) . . ?
H17H C173 H17I 107(2) . . ?
C184 C18 C186 115.1(11) . . ?
C184 C18 C14 114.4(7) . . ?
C181 C18 C14 110.0(3) . . ?
C186 C18 C14 115.0(4) . . ?
C181 C18 C183 112.9(4) . . ?
C14 C18 C183 112.0(3) . . ?
C181 C18 C182 111.6(5) . . ?
C14 C18 C182 108.0(3) . . ?
C183 C18 C182 102.0(3) . . ?
C184 C18 C185 105.7(11) . . ?
C186 C18 C185 99.8(8) . . ?
C14 C18 C185 104.5(4) . . ?
C18 C181 H18A 109.5 . . ?
C18 C181 H18B 109.5 . . ?
H18A C181 H18B 109.5 . . ?
C18 C181 H18C 109.5 . . ?
H18A C181 H18C 109.5 . . ?
H18B C181 H18C 109.5 . . ?
C18 C182 H18D 109.5 . . ?
C18 C182 H18E 109.5 . . ?
H18D C182 H18E 109.5 . . ?
C18 C182 H18F 109.5 . . ?
H18D C182 H18F 109.5 . . ?
H18E C182 H18F 109.5 . . ?
C18 C183 H18G 109.5 . . ?
C18 C183 H18H 109.5 . . ?
H18G C183 H18H 109.5 . . ?
C18 C183 H18I 109.5 . . ?
H18G C183 H18I 109.5 . . ?
H18H C183 H18I 109.5 . . ?
C18 C184 H18P 109.5 . . ?
C18 C184 H18Q 109.5 . . ?
H18P C184 H18Q 109.5 . . ?
C18 C184 H18R 109.5 . . ?
H18P C184 H18R 109.5 . . ?
H18Q C184 H18R 109.5 . . ?
C18 C185 H18M 109.5 . . ?
C18 C185 H18N 109.5 . . ?
H18M C185 H18N 109.5 . . ?
C18 C185 H18O 109.5 . . ?
H18M C185 H18O 109.5 . . ?
H18N C185 H18O 109.5 . . ?
C18 C186 H18J 109.5 . . ?
C18 C186 H18K 109.5 . . ?
H18J C186 H18K 109.5 . . ?
C18 C186 H18L 109.5 . . ?
H18J C186 H18L 109.5 . . ?
H18K C186 H18L 109.5 . . ?
O2 C21 C22 115.55(18) . . ?
O2 C21 C26 124.43(18) . . ?
C22 C21 C26 120.00(19) . . ?
N2 C22 C21 113.88(18) . . ?
N2 C22 C23 125.01(18) . . ?
C21 C22 C23 121.09(19) . . ?
C24 C23 C22 120.11(19) . . ?
C24 C23 H23 120.9(16) . . ?
C22 C23 H23 119.0(16) . . ?
C23 C24 C25 117.83(19) . . ?
C23 C24 C28 121.29(19) . . ?
C25 C24 C28 120.83(19) . . ?
C26 C25 C24 124.2(2) . . ?
C26 C25 H25 118.2(17) . . ?
C24 C25 H25 117.5(17) . . ?
C25 C26 C21 116.68(19) . . ?
C25 C26 C27 122.13(19) . . ?
C21 C26 C27 121.18(19) . . ?
C273 C27 C272 109.7(2) . . ?
C273 C27 C271 107.8(2) . . ?
C272 C27 C271 107.7(2) . . ?
C273 C27 C26 109.79(19) . . ?
C272 C27 C26 109.75(19) . . ?
C271 C27 C26 112.05(19) . . ?
C27 C271 H27A 109.6(19) . . ?
C27 C271 H27B 110.7(19) . . ?
H27A C271 H27B 109(3) . . ?
C27 C271 H27C 109.4(19) . . ?
H27A C271 H27C 107(3) . . ?
H27B C271 H27C 110(3) . . ?
C27 C272 H27D 109(2) . . ?
C27 C272 H27E 111.3(19) . . ?
H27D C272 H27E 112(3) . . ?
C27 C272 H27F 111(2) . . ?
H27D C272 H27F 105(3) . . ?
H27E C272 H27F 109(3) . . ?
C27 C273 H27G 111.9(18) . . ?
C27 C273 H27H 107.3(19) . . ?
H27G C273 H27H 111(3) . . ?
C27 C273 H27I 111(2) . . ?
H27G C273 H27I 105(3) . . ?
H27H C273 H27I 110(3) . . ?
C281 C28 C283 107.5(2) . . ?
C281 C28 C282 109.2(3) . . ?
C283 C28 C282 108.1(2) . . ?
C281 C28 C24 111.0(2) . . ?
C283 C28 C24 111.51(19) . . ?
C282 C28 C24 109.4(2) . . ?
C28 C281 H28A 106(2) . . ?
C28 C281 H28B 110(2) . . ?
H28A C281 H28B 109(3) . . ?
C28 C281 H28C 113(2) . . ?
H28A C281 H28C 115(3) . . ?
H28B C281 H28C 105(3) . . ?
C28 C282 H28D 114(2) . . ?
C28 C282 H28E 112(2) . . ?
H28D C282 H28E 104(3) . . ?
C28 C282 H28F 111(2) . . ?
H28D C282 H28F 107(3) . . ?
H28E C282 H28F 107(3) . . ?
C28 C283 H28G 114.2(19) . . ?
C28 C283 H28H 112.1(18) . . ?
H28G C283 H28H 105(3) . . ?
C28 C283 H28I 108.5(18) . . ?
H28G C283 H28I 109(3) . . ?
H28H C283 H28I 109(3) . . ?
C36 C31 C32 121.54(19) . . ?
C36 C31 N1 119.66(18) . . ?
C32 C31 N1 118.71(19) . . ?
C33 C32 C31 117.9(2) . . ?
C33 C32 C38 119.4(2) . . ?
C31 C32 C38 122.7(2) . . ?
C34 C33 C32 121.6(2) . . ?
C34 C33 H33 119(2) . . ?
C32 C33 H33 119(2) . . ?
C35 C34 C33 119.6(2) . . ?
C35 C34 H34 117.9(18) . . ?
C33 C34 H34 122.5(18) . . ?
C34 C35 C36 121.4(2) . . ?
C34 C35 H35 119.1(17) . . ?
C36 C35 H35 119.5(17) . . ?
C35 C36 C31 118.0(2) . . ?
C35 C36 C37 119.4(2) . . ?
C31 C36 C37 122.53(19) . . ?
C36 C37 C372 111.0(2) . . ?
C36 C37 C371 112.1(2) . . ?
C372 C37 C371 110.9(2) . . ?
C36 C37 H37 107.5(17) . . ?
C372 C37 H37 106.5(18) . . ?
C371 C37 H37 108.7(17) . . ?
C37 C371 H37A 111.0(19) . . ?
C37 C371 H37B 114(2) . . ?
H37A C371 H37B 108(3) . . ?
C37 C371 H37C 112(2) . . ?
H37A C371 H37C 103(3) . . ?
H37B C371 H37C 108(3) . . ?
C37 C372 H37D 111(2) . . ?
C37 C372 H37E 112.5(18) . . ?
H37D C372 H37E 103(3) . . ?
C37 C372 H37F 111(2) . . ?
H37D C372 H37F 103(3) . . ?
H37E C372 H37F 116(3) . . ?
C32 C38 C381 111.1(2) . . ?
C32 C38 C382 111.5(2) . . ?
C381 C38 C382 110.4(2) . . ?
C32 C38 H38 108.8(17) . . ?
C381 C38 H38 108.1(17) . . ?
C382 C38 H38 106.9(17) . . ?
C38 C381 H38A 111(2) . . ?
C38 C381 H38B 109.6(19) . . ?
H38A C381 H38B 110(3) . . ?
C38 C381 H38C 110(2) . . ?
H38A C381 H38C 111(3) . . ?
H38B C381 H38C 105(3) . . ?
C38 C382 H38D 113(2) . . ?
C38 C382 H38E 111(2) . . ?
H38D C382 H38E 101(3) . . ?
C38 C382 H38F 111(2) . . ?
H38D C382 H38F 110(3) . . ?
H38E C382 H38F 111(3) . . ?
C46 C41 C42 121.6(2) . . ?
C46 C41 N2 117.79(19) . . ?
C42 C41 N2 120.6(2) . . ?
C43 C42 C41 117.1(2) . . ?
C43 C42 C48 119.8(2) . . ?
C41 C42 C48 123.0(2) . . ?
C44 C43 C42 122.0(2) . . ?
C44 C43 H43 121.4(18) . . ?
C42 C43 H43 116.5(18) . . ?
C43 C44 C45 120.1(2) . . ?
C43 C44 H44 120(2) . . ?
C45 C44 H44 120(2) . . ?
C44 C45 C46 121.0(3) . . ?
C44 C45 H45 122.0(19) . . ?
C46 C45 H45 116.9(19) . . ?
C45 C46 C41 117.9(2) . . ?
C45 C46 C47 119.5(2) . . ?
C41 C46 C47 122.28(19) . . ?
C46 C47 C472 113.5(2) . . ?
C46 C47 C471 109.2(2) . . ?
C472 C47 C471 110.9(2) . . ?
C46 C47 H47 108.0(15) . . ?
C472 C47 H47 106.0(15) . . ?
C471 C47 H47 109.0(15) . . ?
C47 C471 H47A 109.0(19) . . ?
C47 C471 H47B 110.5(17) . . ?
H47A C471 H47B 107(2) . . ?
C47 C471 H47C 110.2(18) . . ?
H47A C471 H47C 112(3) . . ?
H47B C471 H47C 108(2) . . ?
C47 C472 H47D 110.0(18) . . ?
C47 C472 H47E 113(2) . . ?
H47D C472 H47E 110(3) . . ?
C47 C472 H47F 111.3(18) . . ?
H47D C472 H47F 106(2) . . ?
H47E C472 H47F 106(3) . . ?
C482 C48 C42 114.2(2) . . ?
C482 C48 C481 106.2(2) . . ?
C42 C48 C481 112.0(2) . . ?
C482 C48 H48 108.3(19) . . ?
C42 C48 H48 106.9(19) . . ?
C481 C48 H48 109.0(19) . . ?
C48 C481 H48A 101(4) . . ?
C48 C481 H48B 106(3) . . ?
H48A C481 H48B 126(5) . . ?
C48 C481 H48C 106(3) . . ?
H48A C481 H48C 106(4) . . ?
H48B C481 H48C 110(4) . . ?
C48 C482 H48D 106(2) . . ?
C48 C482 H48E 109(2) . . ?
H48D C482 H48E 110(3) . . ?
C48 C482 H48F 110(2) . . ?
H48D C482 H48F 110(3) . . ?
H48E C482 H48F 111(3) . . ?
C52 C51 C56 119.1(2) . . ?
C52 C51 P 118.15(17) . . ?
C56 C51 P 122.65(18) . . ?
C51 C52 C53 120.5(2) . . ?
C51 C52 H52 120(2) . . ?
C53 C52 H52 120(2) . . ?
C54 C53 C52 120.1(3) . . ?
C54 C53 H53 120(2) . . ?
C52 C53 H53 120(2) . . ?
C53 C54 C55 119.7(3) . . ?
C53 C54 H54 114(2) . . ?
C55 C54 H54 126(2) . . ?
C56 C55 C54 120.4(2) . . ?
C56 C55 H55 119.3(19) . . ?
C54 C55 H55 120.1(19) . . ?
C55 C56 C51 120.2(2) . . ?
C55 C56 H56 119.7(19) . . ?
C51 C56 H56 120.1(19) . . ?
C66 C61 C62 119.4(2) . . ?
C66 C61 P 118.38(17) . . ?
C62 C61 P 122.18(18) . . ?
C63 C62 C61 119.8(2) . . ?
C63 C62 H62 119.0(18) . . ?
C61 C62 H62 121.1(18) . . ?
C64 C63 C62 120.8(2) . . ?
C64 C63 H63 120(2) . . ?
C62 C63 H63 120(2) . . ?
C63 C64 C65 119.9(2) . . ?
C63 C64 H64 120(2) . . ?
C65 C64 H64 120(2) . . ?
C66 C65 C64 120.1(3) . . ?
C66 C65 H65 116.3(19) . . ?
C64 C65 H65 123.5(19) . . ?
C65 C66 C61 120.1(2) . . ?
C65 C66 H66 119.2(18) . . ?
C61 C66 H66 120.7(18) . . ?
C76 C71 C72 119.4(2) . . ?
C76 C71 P 120.02(16) . . ?
C72 C71 P 120.57(17) . . ?
C73 C72 C71 119.9(2) . . ?
C73 C72 H72 118.4(19) . . ?
C71 C72 H72 121.7(19) . . ?
C74 C73 C72 120.4(2) . . ?
C74 C73 H73 119.5(18) . . ?
C72 C73 H73 120.1(18) . . ?
C75 C74 C73 120.0(2) . . ?
C75 C74 H74 119.9(19) . . ?
C73 C74 H74 120.1(19) . . ?
C74 C75 C76 120.0(2) . . ?
C74 C75 H75 120.9(17) . . ?
C76 C75 H75 119.1(17) . . ?
C71 C76 C75 120.4(2) . . ?
C71 C76 H76 118.9(17) . . ?
C75 C76 H76 120.6(17) . . ?
Cl2 C1 Cl1 110.0(2) . . ?
Cl2 C1 H1A 109.7 . . ?
Cl1 C1 H1A 109.7 . . ?
Cl2 C1 H1B 109.7 . . ?
Cl1 C1 H1B 109.7 . . ?
H1A C1 H1B 108.2 . . ?

loop_
_geom_bond_atom_site_label_1
_geom_bond_atom_site_label_2
_geom_bond_distance
_geom_bond_site_symmetry_2
_geom_bond_publ_flag
Os N1 1.9331(17) . ?
Os N2 1.9874(17) . ?
Os O2 2.0167(15) . ?
Os O1 2.0960(15) . ?
Os P 2.2881(6) . ?
P C71 1.826(2) . ?
P C51 1.827(2) . ?
P C61 1.828(2) . ?
O1 C11 1.327(3) . ?
O2 C21 1.331(2) . ?
N1 C12 1.399(3) . ?
N1 C31 1.453(3) . ?
N2 C22 1.392(3) . ?
N2 C41 1.446(3) . ?
C11 C12 1.410(3) . ?
C11 C16 1.423(3) . ?
C12 C13 1.399(3) . ?
C13 C14 1.380(3) . ?
C13 H13 0.91(3) . ?
C14 C15 1.401(3) . ?
C14 C18 1.538(3) . ?
C15 C16 1.392(3) . ?
C15 H15 0.96(3) . ?
C16 C17 1.538(3) . ?
C17 C173 1.532(4) . ?
C17 C172 1.535(4) . ?
C17 C171 1.538(3) . ?
C171 H17A 1.00(3) . ?
C171 H17B 0.98(3) . ?
C171 H17C 1.00(3) . ?
C172 H17D 1.03(3) . ?
C172 H17E 0.96(3) . ?
C172 H17F 0.93(3) . ?
C173 H17G 1.02(3) . ?
C173 H17H 0.97(3) . ?
C173 H17I 1.00(3) . ?
C18 C184 1.314(17) . ?
C18 C181 1.436(6) . ?
C18 C186 1.528(12) . ?
C18 C183 1.545(5) . ?
C18 C182 1.591(6) . ?
C18 C185 1.737(16) . ?
C181 H18A 0.9800 . ?
C181 H18B 0.9800 . ?
C181 H18C 0.9800 . ?
C182 H18D 0.9800 . ?
C182 H18E 0.9800 . ?
C182 H18F 0.9800 . ?
C183 H18G 0.9800 . ?
C183 H18H 0.9800 . ?
C183 H18I 0.9800 . ?
C184 H18P 0.9800 . ?
C184 H18Q 0.9800 . ?
C184 H18R 0.9800 . ?
C185 H18M 0.9800 . ?
C185 H18N 0.9800 . ?
C185 H18O 0.9800 . ?
C186 H18J 0.9800 . ?
C186 H18K 0.9800 . ?
C186 H18L 0.9800 . ?
C21 C22 1.403(3) . ?
C21 C26 1.421(3) . ?
C22 C23 1.407(3) . ?
C23 C24 1.380(3) . ?
C23 H23 0.97(3) . ?
C24 C25 1.414(3) . ?
C24 C28 1.540(3) . ?
C25 C26 1.389(3) . ?
C25 H25 0.91(3) . ?
C26 C27 1.538(3) . ?
C27 C273 1.532(3) . ?
C27 C272 1.533(3) . ?
C27 C271 1.534(3) . ?
C271 H27A 0.97(3) . ?
C271 H27B 1.01(3) . ?
C271 H27C 1.00(4) . ?
C272 H27D 1.02(4) . ?
C272 H27E 0.96(3) . ?
C272 H27F 0.92(3) . ?
C273 H27G 0.97(3) . ?
C273 H27H 0.96(3) . ?
C273 H27I 1.00(4) . ?
C28 C281 1.527(4) . ?
C28 C283 1.530(3) . ?
C28 C282 1.533(4) . ?
C281 H28A 1.03(4) . ?
C281 H28B 1.03(4) . ?
C281 H28C 0.93(4) . ?
C282 H28D 0.99(4) . ?
C282 H28E 0.95(4) . ?
C282 H28F 0.91(4) . ?
C283 H28G 0.97(3) . ?
C283 H28H 0.94(3) . ?
C283 H28I 0.97(3) . ?
C31 C36 1.398(3) . ?
C31 C32 1.407(3) . ?
C32 C33 1.392(3) . ?
C32 C38 1.521(3) . ?
C33 C34 1.381(4) . ?
C33 H33 0.91(3) . ?
C34 C35 1.379(3) . ?
C34 H34 0.89(3) . ?
C35 C36 1.398(3) . ?
C35 H35 0.96(3) . ?
C36 C37 1.515(3) . ?
C37 C372 1.525(4) . ?
C37 C371 1.525(3) . ?
C37 H37 0.95(3) . ?
C371 H37A 0.99(3) . ?
C371 H37B 1.01(4) . ?
C371 H37C 0.94(4) . ?
C372 H37D 0.86(3) . ?
C372 H37E 0.99(3) . ?
C372 H37F 0.96(4) . ?
C38 C381 1.526(4) . ?
C38 C382 1.532(4) . ?
C38 H38 0.96(3) . ?
C381 H38A 0.92(4) . ?
C381 H38B 1.01(3) . ?
C381 H38C 0.94(4) . ?
C382 H38D 1.00(4) . ?
C382 H38E 1.01(4) . ?
C382 H38F 0.90(4) . ?
C41 C46 1.403(3) . ?
C41 C42 1.414(3) . ?
C42 C43 1.395(3) . ?
C42 C48 1.523(4) . ?
C43 C44 1.375(4) . ?
C43 H43 0.95(3) . ?
C44 C45 1.377(4) . ?
C44 H44 0.94(3) . ?
C45 C46 1.403(3) . ?
C45 H45 0.94(3) . ?
C46 C47 1.517(3) . ?
C47 C472 1.524(4) . ?
C47 C471 1.528(3) . ?
C47 H47 0.95(3) . ?
C471 H47A 0.94(3) . ?
C471 H47B 0.97(3) . ?
C471 H47C 0.96(3) . ?
C472 H47D 1.00(3) . ?
C472 H47E 0.96(3) . ?
C472 H47F 0.98(3) . ?
C48 C482 1.522(4) . ?
C48 C481 1.533(4) . ?
C48 H48 1.00(3) . ?
C481 H48A 0.95(6) . ?
C481 H48B 1.09(5) . ?
C481 H48C 1.04(5) . ?
C482 H48D 1.04(4) . ?
C482 H48E 0.94(4) . ?
C482 H48F 1.04(5) . ?
C51 C52 1.390(3) . ?
C51 C56 1.391(3) . ?
C52 C53 1.390(3) . ?
C52 H52 0.89(3) . ?
C53 C54 1.379(4) . ?
C53 H53 0.92(4) . ?
C54 C55 1.388(4) . ?
C54 H54 0.87(3) . ?
C55 C56 1.386(4) . ?
C55 H55 0.98(3) . ?
C56 H56 0.96(3) . ?
C61 C66 1.393(3) . ?
C61 C62 1.398(3) . ?
C62 C63 1.386(4) . ?
C62 H62 0.94(3) . ?
C63 C64 1.375(4) . ?
C63 H63 0.92(3) . ?
C64 C65 1.390(4) . ?
C64 H64 0.92(3) . ?
C65 C66 1.389(3) . ?
C65 H65 0.87(3) . ?
C66 H66 0.94(3) . ?
C71 C76 1.387(3) . ?
C71 C72 1.402(3) . ?
C72 C73 1.388(3) . ?
C72 H72 0.94(3) . ?
C73 C74 1.387(4) . ?
C73 H73 0.96(3) . ?
C74 C75 1.386(3) . ?
C74 H74 0.93(3) . ?
C75 C76 1.393(3) . ?
C75 H75 0.93(3) . ?
C76 H76 0.98(3) . ?
C1 Cl2 1.733(5) . ?
C1 Cl1 1.809(5) . ?
C1 H1A 0.9900 . ?
C1 H1B 0.9900 . ?

loop_
_smtbx_masks_void_nr
_smtbx_masks_void_average_x
_smtbx_masks_void_average_y
_smtbx_masks_void_average_z
_smtbx_masks_void_volume
_smtbx_masks_void_count_electrons
_smtbx_masks_void_content
1 -0.094 0.144 0.542 7.2 0.0 ?
2 0.094 0.856 0.458 7.2 0.0 ?
3 0.500 0.500 1.000 425.5 92.1 ?
